data_4025645
loop_
_publ_author_name
'Stijn Dekeukeleire'
'Matthias D'hooghe'
'Karl Wilhelm T\"ornroos'
'Norbert De Kimpe'

_publ_contact_author_address
;
       Department of Chemistry,
       University of Bergen,
       Allegaten 41,
       N-5007 Bergen,
       Norway.

;
_publ_contact_author_email karl.tornroos@kj.uib.no
_publ_contact_author_fax '+47 55 58 3552'
_publ_contact_author_name
;
       Prof. Karl Wilhelm T\"ornroos
;
_publ_contact_author_phone '+47 55 58 9490'
_publ_section_title
;
 Stereoselective Synthesis of Chiral 4-(1-Chloroalkyl)-\b-Lactams Starting
 from Amino Acids and Their Transformation into Functionalized Chiral
 Azetidines and Pyrrolidines
;
_journal_name_full 'Journal of Organic Chemistry'
_journal_page_first 5934
_journal_page_last 5940
_journal_paper_doi 10.1021/jo101220q
_journal_volume 75
_journal_year 2010
_chemical_absolute_configuration ad
_chemical_formula_moiety 'C24 H28 Cl N O2'
_chemical_formula_sum 'C24 H28 Cl N O2'
_chemical_formula_weight 397.92
_chemical_name_systematic
; 
 ? 
;
_space_group_IT_number 5
_symmetry_cell_setting monoclinic
_symmetry_space_group_name_Hall 'C 2y'
_symmetry_space_group_name_H-M 'C 1 2 1'
_atom_sites_solution_hydrogens geom
_atom_sites_solution_primary direct
_atom_sites_solution_secondary difmap
_audit_creation_method SHELXL-97
_cell_angle_alpha 90.00
_cell_angle_beta 95.769(1)
_cell_angle_gamma 90.00
_cell_formula_units_Z 4
_cell_length_a 26.5869(12)
_cell_length_b 5.4737(3)
_cell_length_c 14.5005(7)
_cell_measurement_reflns_used 14696
_cell_measurement_temperature 123(2)
_cell_measurement_theta_max 60.026
_cell_measurement_theta_min 5.648
_cell_volume 2099.55(18)
_computing_cell_refinement
;
Bruker (2008). SAINT, version 7.56A, Bruker AXS Inc., Madison, 
Wisconsin, USA.
;
_computing_data_collection
;
Bruker (2008). APEX2, version 5.054, Bruker AXS Inc., Madison, 
Wisconsin, USA.
;
_computing_data_reduction
;
Bruker (2008). SAINT, version 7.56A, Bruker AXS Inc., Madison, 
Wisconsin, USA.
;
_computing_molecular_graphics
;
Brandenburg, K. (2007). DIAMOND. Version 3.1. Crystal Impact GbR, Bonn, 
Germany.
;
_computing_publication_material
;
Bruker AXS (2003). SHELXTL. Version 6.14. Bruker AXS Inc., Madison, 
Wisconsin, USA.
;
_computing_structure_refinement
;
Sheldrick, G. M. (2008). Acta Crystallographica, A64, 112-122.
;
_computing_structure_solution
;     
Sheldrick, G. M. (2008). Acta Crystallographica, A64, 112-122.
;
_diffrn_ambient_temperature 123(2)
_diffrn_measured_fraction_theta_full 0.999
_diffrn_measured_fraction_theta_max 0.999
_diffrn_measurement_device_type 'Bruker APEX-II CCD'
_diffrn_measurement_method '\f and \w scans'
_diffrn_radiation_monochromator graphite
_diffrn_radiation_source 'rotating anode'
_diffrn_radiation_type MoK\a
_diffrn_radiation_wavelength 0.71073
_diffrn_reflns_av_R_equivalents 0.0000
_diffrn_reflns_av_sigmaI/netI 0.0170
_diffrn_reflns_limit_h_max 36
_diffrn_reflns_limit_h_min -37
_diffrn_reflns_limit_k_max 7
_diffrn_reflns_limit_k_min 0
_diffrn_reflns_limit_l_max 20
_diffrn_reflns_limit_l_min 0
_diffrn_reflns_number 6046
_diffrn_reflns_theta_full 30.06
_diffrn_reflns_theta_max 30.06
_diffrn_reflns_theta_min 1.98
_exptl_absorpt_coefficient_mu 0.201
_exptl_absorpt_correction_T_max 0.9802
_exptl_absorpt_correction_T_min 0.8846
_exptl_absorpt_correction_type multi-scan
_exptl_absorpt_process_details
;
TWINABS version 2008/1, G.M Sheldrick, University of 
G\"ttingen, Germany, 2008.
;
_exptl_crystal_colour colourless
_exptl_crystal_density_diffrn 1.259
_exptl_crystal_density_method 'not measured'
_exptl_crystal_description lath
_exptl_crystal_F_000 848
_exptl_crystal_size_max 0.62
_exptl_crystal_size_mid 0.15
_exptl_crystal_size_min 0.10
_refine_diff_density_max 0.283
_refine_diff_density_min -0.141
_refine_diff_density_rms 0.039
_refine_ls_abs_structure_details 'Flack H D (1983), Acta Cryst. A39, 876-881'
_refine_ls_abs_structure_Flack 0.05(4)
_refine_ls_extinction_method none
_refine_ls_goodness_of_fit_ref 1.090
_refine_ls_hydrogen_treatment constr
_refine_ls_matrix_type full
_refine_ls_number_parameters 254
_refine_ls_number_reflns 6046
_refine_ls_number_restraints 1
_refine_ls_restrained_S_all 1.090
_refine_ls_R_factor_all 0.0298
_refine_ls_R_factor_gt 0.0292
_refine_ls_shift/su_max 0.001
_refine_ls_shift/su_mean 0.000
_refine_ls_structure_factor_coef Fsqd
_refine_ls_weighting_details 'calc w=1/[\s^2^(Fo^2^)+(0.0556P)^2^+0.3288P] where P=(Fo^2^+2Fc^2^)/3'
_refine_ls_weighting_scheme calc
_refine_ls_wR_factor_gt 0.0838
_refine_ls_wR_factor_ref 0.0845
_reflns_number_gt 5940
_reflns_number_total 6046
_reflns_threshold_expression I>2\s(I)
_cod_data_source_file jo101220q_si_002.cif
_cod_data_source_block Compound3a
_cod_original_sg_symbol_H-M 'C 2'
_cod_database_code 4025645

loop_
_symmetry_equiv_pos_as_xyz
'x, y, z'
'-x, y, -z'
'x+1/2, y+1/2, z'
'-x+1/2, y+1/2, -z'

loop_
_atom_site_label
_atom_site_type_symbol
_atom_site_fract_x
_atom_site_fract_y
_atom_site_fract_z
_atom_site_U_iso_or_equiv
_atom_site_adp_type
_atom_site_occupancy
_atom_site_symmetry_multiplicity
_atom_site_calc_flag
_atom_site_refinement_flags
_atom_site_disorder_assembly
_atom_site_disorder_group
Cl1 Cl 0.053680(11) 0.48821(7) 0.094384(19) 0.02982(8) Uani 1 1 d . . .
O1 O 0.18371(4) 1.1188(2) -0.05694(6) 0.02870(19) Uani 1 1 d . . .
N1 N 0.12983(4) 0.7942(2) -0.02484(6) 0.01989(18) Uani 1 1 d . . .
C1 C 0.14663(4) 0.6295(2) 0.05327(7) 0.0196(2) Uani 1 1 d . . .
H1 H 0.1544 0.4612 0.0319 0.024 Uiso 1 1 calc R . .
O2 O 0.20057(3) 0.9129(2) 0.15513(6) 0.0275(2) Uani 1 1 d . . .
C2 C 0.19485(4) 0.7928(2) 0.06883(7) 0.0223(2) Uani 1 1 d . . .
H2 H 0.2262 0.7048 0.0551 0.027 Uiso 1 1 calc R . .
C3 C 0.17104(4) 0.9419(2) -0.01444(7) 0.0217(2) Uani 1 1 d . . .
C4 C 0.11408(4) 0.6268(2) 0.13311(8) 0.0204(2) Uani 1 1 d . . .
H4 H 0.1083 0.7987 0.1528 0.025 Uiso 1 1 calc R . .
C5 C 0.13922(4) 0.4836(3) 0.21599(8) 0.0251(2) Uani 1 1 d . . .
H5A H 0.1383 0.3072 0.2009 0.030 Uiso 1 1 calc R . .
H5B H 0.1751 0.5332 0.2273 0.030 Uiso 1 1 calc R . .
C6 C 0.11369(5) 0.5250(3) 0.30321(7) 0.0230(2) Uani 1 1 d . . .
C7 C 0.07875(5) 0.3599(3) 0.33157(8) 0.0275(3) Uani 1 1 d . . .
H7 H 0.0715 0.2143 0.2971 0.033 Uiso 1 1 calc R . .
C8 C 0.05412(5) 0.4058(3) 0.41027(9) 0.0348(3) Uani 1 1 d . . .
H8 H 0.0302 0.2919 0.4290 0.042 Uiso 1 1 calc R . .
C9 C 0.06451(5) 0.6167(4) 0.46112(9) 0.0353(3) Uani 1 1 d . . .
H9 H 0.0476 0.6485 0.5145 0.042 Uiso 1 1 calc R . .
C10 C 0.09960(6) 0.7810(3) 0.43403(9) 0.0362(3) Uani 1 1 d . . .
H10 H 0.1070 0.9252 0.4693 0.043 Uiso 1 1 calc R . .
C11 C 0.12414(6) 0.7361(3) 0.35523(9) 0.0308(3) Uani 1 1 d . . .
H11 H 0.1481 0.8502 0.3369 0.037 Uiso 1 1 calc R . .
C12 C 0.24758(5) 1.0437(3) 0.17365(8) 0.0253(2) Uani 1 1 d . . .
H12A H 0.2415 1.2217 0.1681 0.030 Uiso 1 1 calc R . .
H12B H 0.2712 0.9962 0.1281 0.030 Uiso 1 1 calc R . .
C13 C 0.27025(4) 0.9826(3) 0.27035(7) 0.0210(2) Uani 1 1 d . . .
C14 C 0.26300(5) 1.1319(3) 0.34494(9) 0.0286(3) Uani 1 1 d . . .
H14 H 0.2431 1.2754 0.3357 0.034 Uiso 1 1 calc R . .
C15 C 0.28491(6) 1.0723(3) 0.43385(9) 0.0338(3) Uani 1 1 d . . .
H15 H 0.2800 1.1757 0.4848 0.041 Uiso 1 1 calc R . .
C16 C 0.31359(5) 0.8640(3) 0.44760(9) 0.0304(3) Uani 1 1 d . . .
H16 H 0.3287 0.8246 0.5079 0.036 Uiso 1 1 calc R . .
C17 C 0.32057(5) 0.7113(3) 0.37362(9) 0.0300(3) Uani 1 1 d . . .
H17 H 0.3401 0.5666 0.3833 0.036 Uiso 1 1 calc R . .
C18 C 0.29880(5) 0.7708(3) 0.28509(8) 0.0270(2) Uani 1 1 d . . .
H18 H 0.3035 0.6660 0.2344 0.032 Uiso 1 1 calc R . .
C19 C 0.09084(4) 0.7692(2) -0.10351(8) 0.0205(2) Uani 1 1 d . . .
H19 H 0.0661 0.6416 -0.0879 0.025 Uiso 1 1 calc R . .
C20 C 0.11490(5) 0.6868(3) -0.18930(8) 0.0249(2) Uani 1 1 d . . .
H20A H 0.1307 0.5245 -0.1776 0.030 Uiso 1 1 calc R . .
H20B H 0.1418 0.8035 -0.2019 0.030 Uiso 1 1 calc R . .
C21 C 0.07595(6) 0.6715(3) -0.27413(9) 0.0358(3) Uani 1 1 d . . .
H21A H 0.0512 0.5413 -0.2646 0.043 Uiso 1 1 calc R . .
H21B H 0.0931 0.6285 -0.3294 0.043 Uiso 1 1 calc R . .
C22 C 0.04830(6) 0.9149(3) -0.29078(9) 0.0326(3) Uani 1 1 d . . .
H22A H 0.0726 1.0415 -0.3067 0.039 Uiso 1 1 calc R . .
H22B H 0.0220 0.8982 -0.3438 0.039 Uiso 1 1 calc R . .
C23 C 0.02393(5) 0.9941(3) -0.20589(9) 0.0324(3) Uani 1 1 d . . .
H23A H -0.0027 0.8754 -0.1938 0.039 Uiso 1 1 calc R . .
H23B H 0.0077 1.1553 -0.2177 0.039 Uiso 1 1 calc R . .
C24 C 0.06259(5) 1.0113(3) -0.12028(8) 0.0296(3) Uani 1 1 d . . .
H24A H 0.0871 1.1433 -0.1293 0.035 Uiso 1 1 calc R . .
H24B H 0.0450 1.0527 -0.0653 0.035 Uiso 1 1 calc R . .

loop_
_atom_site_aniso_label
_atom_site_aniso_U_11
_atom_site_aniso_U_22
_atom_site_aniso_U_33
_atom_site_aniso_U_23
_atom_site_aniso_U_13
_atom_site_aniso_U_12
Cl1 0.02192(12) 0.04398(17) 0.02333(11) 0.00031(13) 0.00116(10) -0.00954(13)
O1 0.0267(4) 0.0319(5) 0.0272(4) 0.0022(4) 0.0019(3) -0.0072(4)
N1 0.0172(4) 0.0252(5) 0.0168(4) 0.0016(4) -0.0003(3) -0.0018(4)
C1 0.0179(5) 0.0231(5) 0.0178(4) 0.0002(4) 0.0010(4) 0.0019(4)
O2 0.0165(4) 0.0463(6) 0.0194(3) -0.0060(4) 0.0000(3) -0.0059(4)
C2 0.0157(4) 0.0307(6) 0.0202(5) -0.0013(5) 0.0011(4) 0.0014(5)
C3 0.0175(5) 0.0285(6) 0.0192(4) -0.0028(4) 0.0027(4) -0.0004(4)
C4 0.0176(4) 0.0260(5) 0.0174(4) 0.0015(4) 0.0007(4) 0.0006(4)
C5 0.0232(5) 0.0298(6) 0.0221(4) 0.0043(5) 0.0013(4) 0.0042(5)
C6 0.0212(5) 0.0286(6) 0.0183(4) 0.0026(4) -0.0020(4) 0.0007(5)
C7 0.0259(6) 0.0331(6) 0.0225(5) -0.0007(5) -0.0014(4) -0.0046(5)
C8 0.0256(6) 0.0520(9) 0.0267(6) 0.0045(6) 0.0029(5) -0.0057(6)
C9 0.0309(6) 0.0552(9) 0.0190(5) -0.0021(6) -0.0010(5) 0.0079(7)
C10 0.0442(8) 0.0379(7) 0.0248(5) -0.0054(6) -0.0059(5) 0.0033(7)
C11 0.0353(7) 0.0310(6) 0.0248(5) 0.0011(5) -0.0031(5) -0.0066(6)
C12 0.0197(5) 0.0333(6) 0.0221(5) 0.0038(5) -0.0020(4) -0.0057(5)
C13 0.0161(4) 0.0262(5) 0.0202(4) 0.0006(5) -0.0003(3) -0.0048(5)
C14 0.0250(6) 0.0305(6) 0.0291(6) -0.0063(5) -0.0033(5) 0.0043(5)
C15 0.0325(7) 0.0440(8) 0.0238(5) -0.0110(6) -0.0021(5) 0.0032(6)
C16 0.0248(6) 0.0436(8) 0.0220(5) 0.0030(5) -0.0019(4) -0.0030(6)
C17 0.0305(6) 0.0302(6) 0.0286(6) 0.0045(5) -0.0011(5) 0.0041(5)
C18 0.0300(6) 0.0284(6) 0.0219(5) -0.0024(5) -0.0002(5) 0.0011(5)
C19 0.0161(5) 0.0266(5) 0.0182(4) 0.0003(4) -0.0015(4) -0.0012(4)
C20 0.0251(6) 0.0288(6) 0.0200(5) -0.0039(4) -0.0016(4) 0.0052(5)
C21 0.0436(8) 0.0367(8) 0.0242(6) -0.0084(5) -0.0103(5) 0.0097(7)
C22 0.0343(7) 0.0368(7) 0.0246(5) 0.0038(5) -0.0084(5) 0.0053(6)
C23 0.0231(5) 0.0385(7) 0.0339(6) 0.0019(7) -0.0057(5) 0.0087(6)
C24 0.0272(6) 0.0333(7) 0.0269(5) -0.0062(5) -0.0031(4) 0.0127(6)

loop_
_atom_type_symbol
_atom_type_description
_atom_type_scat_dispersion_real
_atom_type_scat_dispersion_imag
_atom_type_scat_source
C C 0.0033 0.0016 'International Tables Vol C Tables 4.2.6.8 and 6.1.1.4'
H H 0.0000 0.0000 'International Tables Vol C Tables 4.2.6.8 and 6.1.1.4'
N N 0.0061 0.0033 'International Tables Vol C Tables 4.2.6.8 and 6.1.1.4'
O O 0.0106 0.0060 'International Tables Vol C Tables 4.2.6.8 and 6.1.1.4'
Cl Cl 0.1484 0.1585 'International Tables Vol C Tables 4.2.6.8 and 6.1.1.4'

loop_
_geom_angle_atom_site_label_1
_geom_angle_atom_site_label_2
_geom_angle_atom_site_label_3
_geom_angle
_geom_angle_site_symmetry_1
_geom_angle_site_symmetry_3
_geom_angle_publ_flag
C3 N1 C19 129.84(10) . . ?
C3 N1 C1 95.71(9) . . ?
C19 N1 C1 132.24(10) . . ?
N1 C1 C4 116.07(9) . . ?
N1 C1 C2 86.68(9) . . ?
C4 C1 C2 114.81(9) . . ?
N1 C1 H1 112.3 . . ?
C4 C1 H1 112.3 . . ?
C2 C1 H1 112.3 . . ?
C2 O2 C12 114.29(9) . . ?
O2 C2 C3 116.67(11) . . ?
O2 C2 C1 114.17(9) . . ?
C3 C2 C1 85.59(8) . . ?
O2 C2 H2 112.6 . . ?
C3 C2 H2 112.6 . . ?
C1 C2 H2 112.6 . . ?
O1 C3 N1 132.90(11) . . ?
O1 C3 C2 135.06(11) . . ?
N1 C3 C2 92.02(9) . . ?
C1 C4 C5 111.56(10) . . ?
C1 C4 Cl1 108.90(8) . . ?
C5 C4 Cl1 109.40(9) . . ?
C1 C4 H4 109.0 . . ?
C5 C4 H4 109.0 . . ?
Cl1 C4 H4 109.0 . . ?
C6 C5 C4 112.52(10) . . ?
C6 C5 H5A 109.1 . . ?
C4 C5 H5A 109.1 . . ?
C6 C5 H5B 109.1 . . ?
C4 C5 H5B 109.1 . . ?
H5A C5 H5B 107.8 . . ?
C7 C6 C11 118.87(12) . . ?
C7 C6 C5 121.39(12) . . ?
C11 C6 C5 119.71(12) . . ?
C6 C7 C8 120.57(14) . . ?
C6 C7 H7 119.7 . . ?
C8 C7 H7 119.7 . . ?
C9 C8 C7 120.12(14) . . ?
C9 C8 H8 119.9 . . ?
C7 C8 H8 119.9 . . ?
C10 C9 C8 119.77(13) . . ?
C10 C9 H9 120.1 . . ?
C8 C9 H9 120.1 . . ?
C9 C10 C11 120.24(15) . . ?
C9 C10 H10 119.9 . . ?
C11 C10 H10 119.9 . . ?
C6 C11 C10 120.42(14) . . ?
C6 C11 H11 119.8 . . ?
C10 C11 H11 119.8 . . ?
O2 C12 C13 108.74(10) . . ?
O2 C12 H12A 109.9 . . ?
C13 C12 H12A 109.9 . . ?
O2 C12 H12B 109.9 . . ?
C13 C12 H12B 109.9 . . ?
H12A C12 H12B 108.3 . . ?
C14 C13 C18 119.26(11) . . ?
C14 C13 C12 121.46(12) . . ?
C18 C13 C12 119.28(11) . . ?
C13 C14 C15 120.30(13) . . ?
C13 C14 H14 119.8 . . ?
C15 C14 H14 119.8 . . ?
C16 C15 C14 120.04(13) . . ?
C16 C15 H15 120.0 . . ?
C14 C15 H15 120.0 . . ?
C15 C16 C17 120.20(12) . . ?
C15 C16 H16 119.9 . . ?
C17 C16 H16 119.9 . . ?
C16 C17 C18 119.76(13) . . ?
C16 C17 H17 120.1 . . ?
C18 C17 H17 120.1 . . ?
C13 C18 C17 120.43(12) . . ?
C13 C18 H18 119.8 . . ?
C17 C18 H18 119.8 . . ?
N1 C19 C20 109.89(9) . . ?
N1 C19 C24 109.83(10) . . ?
C20 C19 C24 111.48(10) . . ?
N1 C19 H19 108.5 . . ?
C20 C19 H19 108.5 . . ?
C24 C19 H19 108.5 . . ?
C19 C20 C21 111.54(11) . . ?
C19 C20 H20A 109.3 . . ?
C21 C20 H20A 109.3 . . ?
C19 C20 H20B 109.3 . . ?
C21 C20 H20B 109.3 . . ?
H20A C20 H20B 108.0 . . ?
C20 C21 C22 110.82(12) . . ?
C20 C21 H21A 109.5 . . ?
C22 C21 H21A 109.5 . . ?
C20 C21 H21B 109.5 . . ?
C22 C21 H21B 109.5 . . ?
H21A C21 H21B 108.1 . . ?
C23 C22 C21 111.09(12) . . ?
C23 C22 H22A 109.4 . . ?
C21 C22 H22A 109.4 . . ?
C23 C22 H22B 109.4 . . ?
C21 C22 H22B 109.4 . . ?
H22A C22 H22B 108.0 . . ?
C22 C23 C24 111.71(11) . . ?
C22 C23 H23A 109.3 . . ?
C24 C23 H23A 109.3 . . ?
C22 C23 H23B 109.3 . . ?
C24 C23 H23B 109.3 . . ?
H23A C23 H23B 107.9 . . ?
C19 C24 C23 110.70(12) . . ?
C19 C24 H24A 109.5 . . ?
C23 C24 H24A 109.5 . . ?
C19 C24 H24B 109.5 . . ?
C23 C24 H24B 109.5 . . ?
H24A C24 H24B 108.1 . . ?

loop_
_geom_bond_atom_site_label_1
_geom_bond_atom_site_label_2
_geom_bond_distance
_geom_bond_site_symmetry_2
_geom_bond_publ_flag
Cl1 C4 1.8133(12) . ?
O1 C3 1.2137(16) . ?
N1 C3 1.3577(15) . ?
N1 C19 1.4687(14) . ?
N1 C1 1.4810(14) . ?
C1 C4 1.5134(15) . ?
C1 C2 1.5607(17) . ?
C1 H1 1.0000 . ?
O2 C2 1.4080(14) . ?
O2 C12 1.4421(15) . ?
C2 C3 1.5397(16) . ?
C2 H2 1.0000 . ?
C4 C5 1.5309(16) . ?
C4 H4 1.0000 . ?
C5 C6 1.5113(16) . ?
C5 H5A 0.9900 . ?
C5 H5B 0.9900 . ?
C6 C7 1.3876(18) . ?
C6 C11 1.3928(19) . ?
C7 C8 1.3944(18) . ?
C7 H7 0.9500 . ?
C8 C9 1.383(2) . ?
C8 H8 0.9500 . ?
C9 C10 1.381(2) . ?
C9 H9 0.9500 . ?
C10 C11 1.393(2) . ?
C10 H10 0.9500 . ?
C11 H11 0.9500 . ?
C12 C13 1.5070(15) . ?
C12 H12A 0.9900 . ?
C12 H12B 0.9900 . ?
C13 C14 1.3845(17) . ?
C13 C18 1.3904(19) . ?
C14 C15 1.3989(19) . ?
C14 H14 0.9500 . ?
C15 C16 1.375(2) . ?
C15 H15 0.9500 . ?
C16 C17 1.387(2) . ?
C16 H16 0.9500 . ?
C17 C18 1.3928(17) . ?
C17 H17 0.9500 . ?
C18 H18 0.9500 . ?
C19 C20 1.5233(16) . ?
C19 C24 1.5308(18) . ?
C19 H19 1.0000 . ?
C20 C21 1.5286(18) . ?
C20 H20A 0.9900 . ?
C20 H20B 0.9900 . ?
C21 C22 1.529(2) . ?
C21 H21A 0.9900 . ?
C21 H21B 0.9900 . ?
C22 C23 1.5110(19) . ?
C22 H22A 0.9900 . ?
C22 H22B 0.9900 . ?
C23 C24 1.5330(17) . ?
C23 H23A 0.9900 . ?
C23 H23B 0.9900 . ?
C24 H24A 0.9900 . ?
C24 H24B 0.9900 . ?

loop_
_geom_torsion_atom_site_label_1
_geom_torsion_atom_site_label_2
_geom_torsion_atom_site_label_3
_geom_torsion_atom_site_label_4
_geom_torsion
_geom_torsion_site_symmetry_1
_geom_torsion_site_symmetry_2
_geom_torsion_site_symmetry_3
_geom_torsion_site_symmetry_4
_geom_torsion_publ_flag
C3 N1 C1 C4 116.18(11) . . . . ?
C19 N1 C1 C4 -80.01(15) . . . . ?
C3 N1 C1 C2 0.10(9) . . . . ?
C19 N1 C1 C2 163.91(12) . . . . ?
C12 O2 C2 C3 -88.50(13) . . . . ?
C12 O2 C2 C1 173.97(10) . . . . ?
N1 C1 C2 O2 117.22(10) . . . . ?
C4 C1 C2 O2 -0.04(15) . . . . ?
N1 C1 C2 C3 -0.09(8) . . . . ?
C4 C1 C2 C3 -117.35(10) . . . . ?
C19 N1 C3 O1 14.0(2) . . . . ?
C1 N1 C3 O1 178.44(14) . . . . ?
C19 N1 C3 C2 -164.51(12) . . . . ?
C1 N1 C3 C2 -0.10(9) . . . . ?
O2 C2 C3 O1 66.72(17) . . . . ?
C1 C2 C3 O1 -178.39(14) . . . . ?
O2 C2 C3 N1 -114.79(10) . . . . ?
C1 C2 C3 N1 0.09(9) . . . . ?
N1 C1 C4 C5 -170.84(11) . . . . ?
C2 C1 C4 C5 -71.91(14) . . . . ?
N1 C1 C4 Cl1 68.31(12) . . . . ?
C2 C1 C4 Cl1 167.23(8) . . . . ?
C1 C4 C5 C6 167.06(11) . . . . ?
Cl1 C4 C5 C6 -72.38(13) . . . . ?
C4 C5 C6 C7 98.31(15) . . . . ?
C4 C5 C6 C11 -79.82(15) . . . . ?
C11 C6 C7 C8 0.66(19) . . . . ?
C5 C6 C7 C8 -177.49(12) . . . . ?
C6 C7 C8 C9 -0.3(2) . . . . ?
C7 C8 C9 C10 -0.4(2) . . . . ?
C8 C9 C10 C11 0.6(2) . . . . ?
C7 C6 C11 C10 -0.4(2) . . . . ?
C5 C6 C11 C10 177.76(13) . . . . ?
C9 C10 C11 C6 -0.2(2) . . . . ?
C2 O2 C12 C13 -132.99(11) . . . . ?
O2 C12 C13 C14 -96.02(14) . . . . ?
O2 C12 C13 C18 83.53(14) . . . . ?
C18 C13 C14 C15 1.1(2) . . . . ?
C12 C13 C14 C15 -179.33(14) . . . . ?
C13 C14 C15 C16 -0.3(2) . . . . ?
C14 C15 C16 C17 -0.5(2) . . . . ?
C15 C16 C17 C18 0.6(2) . . . . ?
C14 C13 C18 C17 -1.0(2) . . . . ?
C12 C13 C18 C17 179.39(13) . . . . ?
C16 C17 C18 C13 0.2(2) . . . . ?
C3 N1 C19 C20 60.86(16) . . . . ?
C1 N1 C19 C20 -97.97(14) . . . . ?
C3 N1 C19 C24 -62.14(16) . . . . ?
C1 N1 C19 C24 139.04(12) . . . . ?
N1 C19 C20 C21 -176.99(12) . . . . ?
C24 C19 C20 C21 -54.98(15) . . . . ?
C19 C20 C21 C22 55.37(17) . . . . ?
C20 C21 C22 C23 -55.99(18) . . . . ?
C21 C22 C23 C24 56.39(18) . . . . ?
N1 C19 C24 C23 176.46(10) . . . . ?
C20 C19 C24 C23 54.41(14) . . . . ?
C22 C23 C24 C19 -55.42(17) . . . . ?

loop_
_cod_related_entry_id
_cod_related_entry_database
_cod_related_entry_code
1 ChemSpider 30659256
